data_4106746
loop_
_publ_author_name
'Torsten Beweries'
'Lee Brammer'
'Naseralla A. Jasim'
'John E. McGrady'
'Robin N. Perutz'
'Adrian C. Whitwood'

_publ_contact_author_address
;Department of Chemistry,
University of York,
Heslington,
York, YO10 5DD
UK
;
_publ_contact_author_email robin.perutz@york.ac.uk
_publ_contact_author_name 'Professor Robin N. Perutz'
_publ_section_title
;
 Energetics of Halogen Bonding of Group 10 Metal Fluoride Complexes
;
_journal_name_full 'Journal of the American Chemical Society'
_journal_page_first 14338
_journal_page_last 14348
_journal_paper_doi 10.1021/ja203320y
_journal_volume 133
_journal_year 2011
_chemical_formula_moiety 'C41 H66 F5 N Ni P2, C7 H8'
_chemical_formula_sum 'C48 H74 F5 N Ni P2'
_chemical_formula_weight 880.73
_chemical_name_systematic
; 
 ? 
;
_space_group_IT_number 31
_symmetry_cell_setting orthorhombic
_symmetry_space_group_name_Hall 'P 2ac -2'
_symmetry_space_group_name_H-M 'P m n 21'
_atom_sites_solution_hydrogens geom
_atom_sites_solution_primary direct
_atom_sites_solution_secondary difmap
_audit_creation_method SHELXL-97
_cell_angle_alpha 90.00
_cell_angle_beta 90.00
_cell_angle_gamma 90.00
_cell_formula_units_Z 2
_cell_length_a 13.9158(12)
_cell_length_b 16.9189(14)
_cell_length_c 9.7820(8)
_cell_measurement_reflns_used 6347
_cell_measurement_temperature 110(2)
_cell_measurement_theta_max 27.52
_cell_measurement_theta_min 2.40
_cell_volume 2303.1(3)
_computing_cell_refinement 'Bruker SMART'
_computing_data_collection 'Bruker SMART'
_computing_data_reduction 'Bruker SAINT'
_computing_molecular_graphics 'Bruker SHELXTL'
_computing_publication_material 'Bruker SHELXTL'
_computing_structure_refinement 'SHELXL-97 (Sheldrick, 1997)'
_computing_structure_solution 'SHELXS-97 (Sheldrick, 1997)'
_diffrn_ambient_temperature 110(2)
_diffrn_measured_fraction_theta_full 0.999
_diffrn_measured_fraction_theta_max 0.999
_diffrn_measurement_device_type 'CCD area detector'
_diffrn_measurement_method 'phi and omega scans'
_diffrn_radiation_monochromator graphite
_diffrn_radiation_source 'fine-focus sealed tube'
_diffrn_radiation_type MoK\a
_diffrn_radiation_wavelength 0.71073
_diffrn_reflns_av_R_equivalents 0.0368
_diffrn_reflns_av_sigmaI/netI 0.0403
_diffrn_reflns_limit_h_max 19
_diffrn_reflns_limit_h_min -19
_diffrn_reflns_limit_k_max 23
_diffrn_reflns_limit_k_min -23
_diffrn_reflns_limit_l_max 13
_diffrn_reflns_limit_l_min -13
_diffrn_reflns_number 25854
_diffrn_reflns_theta_full 29.99
_diffrn_reflns_theta_max 29.99
_diffrn_reflns_theta_min 1.89
_exptl_absorpt_coefficient_mu 0.544
_exptl_absorpt_correction_T_max 0.973
_exptl_absorpt_correction_T_min 0.799
_exptl_absorpt_correction_type multi-scan
_exptl_absorpt_process_details 'SADABS 2.10'
_exptl_crystal_colour Yellow
_exptl_crystal_density_diffrn 1.270
_exptl_crystal_description Block
_exptl_crystal_F_000 944
_exptl_crystal_size_max 0.25
_exptl_crystal_size_mid 0.05
_exptl_crystal_size_min 0.05
_refine_diff_density_max 0.663
_refine_diff_density_min -0.191
_refine_diff_density_rms 0.060
_refine_ls_abs_structure_details 'Flack H D (1983), Acta Cryst. A39, 876-881'
_refine_ls_abs_structure_Flack 0.034(9)
_refine_ls_extinction_method none
_refine_ls_goodness_of_fit_ref 1.016
_refine_ls_hydrogen_treatment constr
_refine_ls_matrix_type full
_refine_ls_number_parameters 332
_refine_ls_number_reflns 6904
_refine_ls_number_restraints 31
_refine_ls_restrained_S_all 1.022
_refine_ls_R_factor_all 0.0447
_refine_ls_R_factor_gt 0.0348
_refine_ls_shift/su_max 0.000
_refine_ls_shift/su_mean 0.000
_refine_ls_structure_factor_coef Fsqd
_refine_ls_weighting_details 'calc w=1/[\s^2^(Fo^2^)+(0.0448P)^2^+0.0000P] where P=(Fo^2^+2Fc^2^)/3'
_refine_ls_weighting_scheme calc
_refine_ls_wR_factor_gt 0.0777
_refine_ls_wR_factor_ref 0.0816
_reflns_number_gt 5924
_reflns_number_total 6904
_reflns_threshold_expression >2sigma(I)
_cod_data_source_file ja203320y_si_001_3.cif
_cod_data_source_block rnp0925a
_cod_database_code 4106746

loop_
_symmetry_equiv_pos_as_xyz
'x, y, z'
'-x+1/2, -y, z+1/2'
'x+1/2, -y, z+1/2'
'-x, y, z'

loop_
_atom_site_label
_atom_site_type_symbol
_atom_site_fract_x
_atom_site_fract_y
_atom_site_fract_z
_atom_site_U_iso_or_equiv
_atom_site_adp_type
_atom_site_occupancy
_atom_site_symmetry_multiplicity
_atom_site_calc_flag
_atom_site_refinement_flags
_atom_site_disorder_assembly
_atom_site_disorder_group
C1 C 0.5000 0.13930(14) -0.0590(3) 0.0199(5) Uani 1 2 d S . .
C2 C 0.5000 0.06476(15) -0.0004(3) 0.0236(5) Uani 0.637(4) 2 d SP A 1
C2A C 0.5000 0.14341(13) -0.1989(3) 0.0235(5) Uani 0.363(4) 2 d SP A 2
C3 C 0.5000 -0.00152(16) -0.0786(3) 0.0295(6) Uani 1 2 d S . .
C4 C 0.5000 0.00302(16) -0.2178(3) 0.0302(6) Uani 1 2 d S A .
C5 C 0.5000 0.07669(18) -0.2746(3) 0.0288(6) Uani 1 2 d S . .
C6 C 0.30313(13) 0.32834(10) -0.04125(18) 0.0205(3) Uani 1 1 d . A .
H6 H 0.2313 0.3295 -0.0431 0.025 Uiso 1 1 calc R . .
C7 C 0.33864(14) 0.32636(10) -0.19060(19) 0.0247(4) Uani 1 1 d . . .
H7A H 0.4098 0.3259 -0.1922 0.030 Uiso 1 1 calc R . .
H7B H 0.3155 0.2775 -0.2356 0.030 Uiso 1 1 calc R . .
C8 C 0.30180(17) 0.39834(11) -0.2686(2) 0.0325(4) Uani 1 1 d . . .
H8A H 0.3262 0.3967 -0.3636 0.039 Uiso 1 1 calc R . .
H8B H 0.2307 0.3968 -0.2721 0.039 Uiso 1 1 calc R . .
C9 C 0.33392(17) 0.47486(12) -0.2010(2) 0.0340(5) Uani 1 1 d . . .
H9A H 0.3060 0.5204 -0.2506 0.041 Uiso 1 1 calc R . .
H9B H 0.4048 0.4792 -0.2060 0.041 Uiso 1 1 calc R . .
C10 C 0.30202(17) 0.47713(11) -0.0517(2) 0.0327(4) Uani 1 1 d . . .
H10A H 0.2310 0.4792 -0.0476 0.039 Uiso 1 1 calc R . .
H10B H 0.3273 0.5257 -0.0081 0.039 Uiso 1 1 calc R . .
C11 C 0.33761(14) 0.40480(9) 0.02757(19) 0.0254(4) Uani 1 1 d . . .
H11A H 0.3131 0.4069 0.1225 0.030 Uiso 1 1 calc R . .
H11B H 0.4087 0.4053 0.0311 0.030 Uiso 1 1 calc R . .
C12 C 0.29446(13) 0.25344(10) 0.22598(18) 0.0200(3) Uani 1 1 d . A .
H12 H 0.3232 0.3047 0.2562 0.024 Uiso 1 1 calc R . .
C13 C 0.33116(14) 0.19190(11) 0.32878(19) 0.0253(4) Uani 1 1 d . . .
H13A H 0.3020 0.1398 0.3086 0.030 Uiso 1 1 calc R . .
H13B H 0.4018 0.1868 0.3207 0.030 Uiso 1 1 calc R . .
C14 C 0.30470(16) 0.21742(11) 0.47451(19) 0.0298(4) Uani 1 1 d . . .
H14A H 0.3263 0.1765 0.5400 0.036 Uiso 1 1 calc R . .
H14B H 0.3385 0.2672 0.4969 0.036 Uiso 1 1 calc R . .
C15 C 0.19757(16) 0.22958(12) 0.4896(2) 0.0334(5) Uani 1 1 d . . .
H15A H 0.1834 0.2488 0.5831 0.040 Uiso 1 1 calc R . .
H15B H 0.1642 0.1784 0.4769 0.040 Uiso 1 1 calc R . .
C16 C 0.15999(15) 0.28905(13) 0.3855(2) 0.0332(5) Uani 1 1 d . . .
H16A H 0.1879 0.3417 0.4051 0.040 Uiso 1 1 calc R . .
H16B H 0.0893 0.2932 0.3943 0.040 Uiso 1 1 calc R . .
C17 C 0.18544(14) 0.26492(11) 0.2387(2) 0.0252(4) Uani 1 1 d . . .
H17A H 0.1639 0.3064 0.1743 0.030 Uiso 1 1 calc R . .
H17B H 0.1520 0.2151 0.2150 0.030 Uiso 1 1 calc R . .
C18 C 0.27250(12) 0.15821(10) -0.03732(18) 0.0191(3) Uani 1 1 d . A .
H18 H 0.3139 0.1431 -0.1167 0.023 Uiso 1 1 calc R . .
C19 C 0.17448(13) 0.17751(11) -0.1004(2) 0.0249(4) Uani 1 1 d . . .
H19A H 0.1266 0.1861 -0.0270 0.030 Uiso 1 1 calc R . .
H19B H 0.1791 0.2266 -0.1551 0.030 Uiso 1 1 calc R . .
C20 C 0.14260(13) 0.10888(11) -0.1918(2) 0.0285(4) Uani 1 1 d . . .
H20A H 0.0791 0.1212 -0.2321 0.034 Uiso 1 1 calc R . .
H20B H 0.1891 0.1024 -0.2675 0.034 Uiso 1 1 calc R . .
C21 C 0.13598(14) 0.03203(11) -0.1112(2) 0.0290(4) Uani 1 1 d . . .
H21A H 0.1187 -0.0117 -0.1738 0.035 Uiso 1 1 calc R . .
H21B H 0.0846 0.0367 -0.0416 0.035 Uiso 1 1 calc R . .
C22 C 0.23093(14) 0.01297(11) -0.0408(2) 0.0281(4) Uani 1 1 d . . .
H22A H 0.2805 0.0016 -0.1107 0.034 Uiso 1 1 calc R . .
H22B H 0.2231 -0.0348 0.0165 0.034 Uiso 1 1 calc R . .
C23 C 0.26419(11) 0.08201(9) 0.0487(2) 0.0214(3) Uani 1 1 d . . .
H23A H 0.3274 0.0693 0.0898 0.026 Uiso 1 1 calc R . .
H23B H 0.2176 0.0903 0.1239 0.026 Uiso 1 1 calc R . .
F1 F 0.5000 0.31050(8) 0.17872(16) 0.0258(3) Uani 1 2 d S . .
F2 F 0.5000 0.05306(14) 0.1345(2) 0.0236(7) Uani 0.637(4) 2 d SP A 1
F2A F 0.5000 0.2078(2) -0.2753(4) 0.0244(11) Uani 0.363(4) 2 d SP A 2
F3 F 0.5000 -0.07296(11) -0.0191(2) 0.0535(5) Uani 1 2 d S A .
F4 F 0.5000 -0.06297(12) -0.2954(2) 0.0548(6) Uani 1 2 d S . .
F5 F 0.5000 0.08659(12) -0.41031(19) 0.0504(5) Uani 1 2 d S A .
N1 N 0.5000 0.14341(13) -0.1989(3) 0.0235(5) Uani 0.637(4) 2 d SP A 1
N1A N 0.5000 0.06476(15) -0.0004(3) 0.0236(5) Uani 0.363(4) 2 d SP A 2
Ni1 Ni 0.5000 0.227636(15) 0.05506(3) 0.01718(7) Uani 1 2 d S . .
P1 P 0.34024(3) 0.23770(2) 0.05097(6) 0.01678(8) Uani 1 1 d . . .
C24A C 0.5000 0.5113(4) 0.3895(6) 0.0389(12) Uani 0.637(4) 2 d SPD A 1
C25A C 0.5000 0.5761(4) 0.4762(9) 0.0465(17) Uani 0.637(4) 2 d SPD A 1
H25A H 0.5000 0.5671 0.5720 0.056 Uiso 0.637(4) 2 calc SPR A 1
C26A C 0.5000 0.6530(4) 0.4295(9) 0.048(2) Uani 0.637(4) 2 d SPD A 1
H26A H 0.5000 0.6963 0.4914 0.057 Uiso 0.637(4) 2 calc SPR A 1
C27A C 0.5000 0.6650(4) 0.2921(8) 0.0575(18) Uani 0.637(4) 2 d SPD A 1
H27A H 0.5000 0.7174 0.2570 0.069 Uiso 0.637(4) 2 calc SPR A 1
C28A C 0.5000 0.6021(4) 0.2036(8) 0.0586(18) Uani 0.637(4) 2 d SPD A 1
H28A H 0.5000 0.6101 0.1074 0.070 Uiso 0.637(4) 2 calc SPR A 1
C29A C 0.5000 0.5257(2) 0.2588(4) 0.0517(10) Uani 0.637(4) 2 d SPD A 1
H29A H 0.5000 0.4821 0.1976 0.062 Uiso 0.637(4) 2 calc SPR A 1
C30A C 0.5000 0.4265(4) 0.4415(9) 0.079(2) Uani 0.637(4) 2 d SP A 1
H30A H 0.4694 0.3921 0.3737 0.119 Uiso 0.3184(18) 1 calc PR A 1
H30B H 0.4643 0.4237 0.5278 0.119 Uiso 0.3184(18) 1 calc PR A 1
H30C H 0.5663 0.4091 0.4566 0.119 Uiso 0.3184(18) 1 calc PR A 1
C24B C 0.5000 0.6054(5) 0.3043(7) 0.0282(18) Uani 0.363(4) 2 d SPD A 2
C25B C 0.5000 0.6246(6) 0.4437(9) 0.0204(19) Uani 0.363(4) 2 d SPD A 2
H25B H 0.5000 0.6787 0.4697 0.025 Uiso 0.363(4) 2 calc SPR A 2
C26B C 0.5000 0.5677(5) 0.5441(11) 0.0310(19) Uani 0.363(4) 2 d SPD A 2
H26B H 0.5000 0.5820 0.6380 0.037 Uiso 0.363(4) 2 calc SPR A 2
C27B C 0.5000 0.4888(5) 0.5051(9) 0.039(2) Uani 0.363(4) 2 d SPD A 2
H27B H 0.5000 0.4486 0.5728 0.047 Uiso 0.363(4) 2 calc SPR A 2
C28B C 0.5000 0.4683(6) 0.3654(9) 0.038(2) Uani 0.363(4) 2 d SPD A 2
H28B H 0.5000 0.4139 0.3413 0.045 Uiso 0.363(4) 2 calc SPR A 2
C29B C 0.5000 0.5257(2) 0.2588(4) 0.0517(10) Uani 0.363(4) 2 d SPD A 2
H29B H 0.5000 0.5118 0.1647 0.062 Uiso 0.363(4) 2 calc SPR A 2
C30B C 0.5000 0.6674(8) 0.1959(12) 0.054(3) Uani 0.363(4) 2 d SP A 2
H30D H 0.5088 0.7195 0.2381 0.080 Uiso 0.1816(18) 1 calc PR A 2
H30E H 0.4386 0.6662 0.1469 0.080 Uiso 0.1816(18) 1 calc PR A 2
H30F H 0.5526 0.6573 0.1316 0.080 Uiso 0.1816(18) 1 calc PR A 2

loop_
_atom_site_aniso_label
_atom_site_aniso_U_11
_atom_site_aniso_U_22
_atom_site_aniso_U_33
_atom_site_aniso_U_23
_atom_site_aniso_U_13
_atom_site_aniso_U_12
C1 0.0134(11) 0.0201(11) 0.0263(12) -0.0035(10) 0.000 0.000
C2 0.0165(12) 0.0231(12) 0.0312(13) -0.0026(10) 0.000 0.000
C2A 0.0186(11) 0.0253(11) 0.0267(12) -0.0016(9) 0.000 0.000
C3 0.0245(14) 0.0217(12) 0.0423(17) 0.0012(12) 0.000 0.000
C4 0.0268(14) 0.0235(13) 0.0402(16) -0.0153(12) 0.000 0.000
C5 0.0222(13) 0.0385(15) 0.0256(14) -0.0030(12) 0.000 0.000
C6 0.0220(8) 0.0202(8) 0.0194(8) 0.0024(6) 0.0007(7) 0.0022(6)
C7 0.0303(10) 0.0223(8) 0.0214(9) 0.0010(7) 0.0030(7) -0.0008(7)
C8 0.0427(12) 0.0298(10) 0.0250(10) 0.0065(8) -0.0020(9) 0.0002(9)
C9 0.0430(12) 0.0261(9) 0.0330(11) 0.0104(9) -0.0012(9) 0.0016(9)
C10 0.0469(12) 0.0187(9) 0.0325(11) 0.0013(8) 0.0004(10) 0.0067(8)
C11 0.0339(10) 0.0165(7) 0.0257(11) 0.0000(6) -0.0012(7) 0.0021(7)
C12 0.0235(9) 0.0198(8) 0.0168(8) -0.0006(6) 0.0020(7) 0.0000(7)
C13 0.0322(10) 0.0219(8) 0.0219(9) -0.0001(7) -0.0021(8) 0.0021(7)
C14 0.0441(12) 0.0261(9) 0.0192(9) -0.0002(7) -0.0010(8) -0.0011(8)
C15 0.0434(13) 0.0364(11) 0.0204(9) -0.0016(8) 0.0064(8) -0.0038(9)
C16 0.0314(11) 0.0417(11) 0.0266(10) -0.0019(9) 0.0072(9) 0.0053(9)
C17 0.0241(9) 0.0296(10) 0.0218(9) -0.0009(8) 0.0025(7) 0.0039(7)
C18 0.0179(8) 0.0200(8) 0.0195(8) -0.0020(6) 0.0000(6) 0.0001(6)
C19 0.0208(9) 0.0235(9) 0.0305(10) -0.0007(7) -0.0016(7) -0.0014(7)
C20 0.0205(9) 0.0363(10) 0.0288(10) -0.0034(8) -0.0057(8) -0.0018(8)
C21 0.0250(10) 0.0278(9) 0.0341(10) -0.0056(8) -0.0010(8) -0.0063(8)
C22 0.0285(10) 0.0212(9) 0.0347(10) -0.0046(8) -0.0012(8) -0.0036(7)
C23 0.0219(7) 0.0199(7) 0.0225(8) -0.0002(8) -0.0011(9) -0.0026(5)
F1 0.0227(8) 0.0218(7) 0.0328(8) -0.0070(6) 0.000 0.000
F2 0.0268(14) 0.0236(12) 0.0204(12) 0.0025(10) 0.000 0.000
F2A 0.028(2) 0.022(2) 0.022(2) -0.0051(16) 0.000 0.000
F3 0.0599(13) 0.0282(9) 0.0725(14) 0.0124(9) 0.000 0.000
F4 0.0621(13) 0.0408(11) 0.0616(14) -0.0296(10) 0.000 0.000
F5 0.0528(12) 0.0629(13) 0.0356(11) -0.0030(9) 0.000 0.000
N1 0.0186(11) 0.0253(11) 0.0267(12) -0.0016(9) 0.000 0.000
N1A 0.0165(12) 0.0231(12) 0.0312(13) -0.0026(10) 0.000 0.000
Ni1 0.01659(13) 0.01505(12) 0.01990(14) -0.00255(14) 0.000 0.000
P1 0.01687(18) 0.01602(17) 0.01745(18) -0.0006(2) 0.0004(2) 0.00033(13)
C24A 0.032(3) 0.040(3) 0.045(3) -0.013(3) 0.000 0.000
C25A 0.043(3) 0.052(5) 0.045(4) -0.018(4) 0.000 0.000
C26A 0.033(3) 0.020(3) 0.090(6) -0.002(4) 0.000 0.000
C27A 0.032(3) 0.054(4) 0.087(6) 0.004(4) 0.000 0.000
C28A 0.039(3) 0.069(5) 0.068(5) 0.012(4) 0.000 0.000
C29A 0.0336(19) 0.062(2) 0.059(3) -0.025(2) 0.000 0.000
C30A 0.115(7) 0.047(4) 0.076(5) -0.019(4) 0.000 0.000
C24B 0.013(3) 0.057(6) 0.015(4) 0.012(3) 0.000 0.000
C25B 0.029(4) 0.008(5) 0.024(4) 0.003(4) 0.000 0.000
C26B 0.030(4) 0.039(4) 0.024(4) -0.009(5) 0.000 0.000
C27B 0.036(5) 0.051(5) 0.030(4) -0.003(4) 0.000 0.000
C28B 0.031(5) 0.029(5) 0.053(6) -0.017(5) 0.000 0.000
C29B 0.0336(19) 0.062(2) 0.059(3) -0.025(2) 0.000 0.000
C30B 0.036(5) 0.086(9) 0.038(6) 0.030(6) 0.000 0.000

loop_
_atom_type_symbol
_atom_type_description
_atom_type_scat_dispersion_real
_atom_type_scat_dispersion_imag
_atom_type_scat_source
C C 0.0033 0.0016 'International Tables Vol C Tables 4.2.6.8 and 6.1.1.4'
H H 0.0000 0.0000 'International Tables Vol C Tables 4.2.6.8 and 6.1.1.4'
N N 0.0061 0.0033 'International Tables Vol C Tables 4.2.6.8 and 6.1.1.4'
F F 0.0171 0.0103 'International Tables Vol C Tables 4.2.6.8 and 6.1.1.4'
P P 0.1023 0.0942 'International Tables Vol C Tables 4.2.6.8 and 6.1.1.4'
Ni Ni 0.3393 1.1124 'International Tables Vol C Tables 4.2.6.8 and 6.1.1.4'

loop_
_geom_angle_atom_site_label_1
_geom_angle_atom_site_label_2
_geom_angle_atom_site_label_3
_geom_angle
_geom_angle_site_symmetry_1
_geom_angle_site_symmetry_3
C2A C1 C2 117.4(2) . .
C2A C1 Ni1 123.83(19) . .
C2 C1 Ni1 118.8(2) . .
F2 C2 C3 115.8(3) . .
F2 C2 C1 123.0(3) . .
C3 C2 C1 121.2(3) . .
F2A C2A C5 112.3(3) . .
F2A C2A C1 127.4(3) . .
C5 C2A C1 120.4(2) . .
F3 C3 C2 120.0(3) . .
F3 C3 C4 118.9(3) . .
C2 C3 C4 121.1(3) . .
F4 C4 C3 121.0(3) . .
F4 C4 C5 121.8(3) . .
C3 C4 C5 117.2(2) . .
F5 C5 C2A 116.1(3) . .
F5 C5 C4 121.2(3) . .
C2A C5 C4 122.7(3) . .
C11 C6 C7 109.48(14) . .
C11 C6 P1 113.38(12) . .
C7 C6 P1 110.73(12) . .
C11 C6 H6 107.7 . .
C7 C6 H6 107.7 . .
P1 C6 H6 107.7 . .
C8 C7 C6 110.41(15) . .
C8 C7 H7A 109.6 . .
C6 C7 H7A 109.6 . .
C8 C7 H7B 109.6 . .
C6 C7 H7B 109.6 . .
H7A C7 H7B 108.1 . .
C9 C8 C7 111.29(16) . .
C9 C8 H8A 109.4 . .
C7 C8 H8A 109.4 . .
C9 C8 H8B 109.4 . .
C7 C8 H8B 109.4 . .
H8A C8 H8B 108.0 . .
C8 C9 C10 110.60(17) . .
C8 C9 H9A 109.5 . .
C10 C9 H9A 109.5 . .
C8 C9 H9B 109.5 . .
C10 C9 H9B 109.5 . .
H9A C9 H9B 108.1 . .
C9 C10 C11 111.73(16) . .
C9 C10 H10A 109.3 . .
C11 C10 H10A 109.3 . .
C9 C10 H10B 109.3 . .
C11 C10 H10B 109.3 . .
H10A C10 H10B 107.9 . .
C10 C11 C6 110.51(15) . .
C10 C11 H11A 109.5 . .
C6 C11 H11A 109.5 . .
C10 C11 H11B 109.5 . .
C6 C11 H11B 109.5 . .
H11A C11 H11B 108.1 . .
C17 C12 C13 111.19(15) . .
C17 C12 P1 115.76(13) . .
C13 C12 P1 113.26(12) . .
C17 C12 H12 105.2 . .
C13 C12 H12 105.2 . .
P1 C12 H12 105.2 . .
C14 C13 C12 109.76(15) . .
C14 C13 H13A 109.7 . .
C12 C13 H13A 109.7 . .
C14 C13 H13B 109.7 . .
C12 C13 H13B 109.7 . .
H13A C13 H13B 108.2 . .
C15 C14 C13 111.45(17) . .
C15 C14 H14A 109.3 . .
C13 C14 H14A 109.3 . .
C15 C14 H14B 109.3 . .
C13 C14 H14B 109.3 . .
H14A C14 H14B 108.0 . .
C14 C15 C16 111.27(16) . .
C14 C15 H15A 109.4 . .
C16 C15 H15A 109.4 . .
C14 C15 H15B 109.4 . .
C16 C15 H15B 109.4 . .
H15A C15 H15B 108.0 . .
C15 C16 C17 111.75(17) . .
C15 C16 H16A 109.3 . .
C17 C16 H16A 109.3 . .
C15 C16 H16B 109.3 . .
C17 C16 H16B 109.3 . .
H16A C16 H16B 107.9 . .
C16 C17 C12 109.75(16) . .
C16 C17 H17A 109.7 . .
C12 C17 H17A 109.7 . .
C16 C17 H17B 109.7 . .
C12 C17 H17B 109.7 . .
H17A C17 H17B 108.2 . .
C19 C18 C23 109.31(14) . .
C19 C18 P1 119.02(12) . .
C23 C18 P1 112.92(12) . .
C19 C18 H18 104.7 . .
C23 C18 H18 104.7 . .
P1 C18 H18 104.7 . .
C20 C19 C18 109.35(14) . .
C20 C19 H19A 109.8 . .
C18 C19 H19A 109.8 . .
C20 C19 H19B 109.8 . .
C18 C19 H19B 109.8 . .
H19A C19 H19B 108.3 . .
C21 C20 C19 111.26(16) . .
C21 C20 H20A 109.4 . .
C19 C20 H20A 109.4 . .
C21 C20 H20B 109.4 . .
C19 C20 H20B 109.4 . .
H20A C20 H20B 108.0 . .
C20 C21 C22 111.22(15) . .
C20 C21 H21A 109.4 . .
C22 C21 H21A 109.4 . .
C20 C21 H21B 109.4 . .
C22 C21 H21B 109.4 . .
H21A C21 H21B 108.0 . .
C21 C22 C23 111.03(15) . .
C21 C22 H22A 109.4 . .
C23 C22 H22A 109.4 . .
C21 C22 H22B 109.4 . .
C23 C22 H22B 109.4 . .
H22A C22 H22B 108.0 . .
C22 C23 C18 110.35(16) . .
C22 C23 H23A 109.6 . .
C18 C23 H23A 109.6 . .
C22 C23 H23B 109.6 . .
C18 C23 H23B 109.6 . .
H23A C23 H23B 108.1 . .
F1 Ni1 C1 175.95(9) . .
F1 Ni1 P1 87.358(13) . 4_655
C1 Ni1 P1 92.892(14) . 4_655
F1 Ni1 P1 87.359(14) . .
C1 Ni1 P1 92.891(14) . .
P1 Ni1 P1 171.00(2) 4_655 .
C12 P1 C6 103.65(8) . .
C12 P1 C18 111.16(8) . .
C6 P1 C18 103.40(8) . .
C12 P1 Ni1 109.78(6) . .
C6 P1 Ni1 110.47(6) . .
C18 P1 Ni1 117.35(5) . .
C29A C24A C25A 116.9(6) . .
C29A C24A C30A 120.3(6) . .
C25A C24A C30A 122.7(6) . .
C26A C25A C24A 122.9(8) . .
C26A C25A H25A 118.5 . .
C24A C25A H25A 118.5 . .
C27A C26A C25A 117.9(8) . .
C27A C26A H26A 121.0 . .
C25A C26A H26A 121.0 . .
C26A C27A C28A 120.5(8) . .
C26A C27A H27A 119.7 . .
C28A C27A H27A 119.7 . .
C27A C28A C29A 118.2(7) . .
C27A C28A H28A 120.9 . .
C29A C28A H28A 120.9 . .
C24A C29A C28A 123.5(5) . .
C24A C29A H29A 118.3 . .
C28A C29A H29A 118.3 . .
C25B C24B C30B 121.8(9) . .
C26B C25B C24B 122.1(9) . .
C26B C25B H25B 118.9 . .
C24B C25B H25B 118.9 . .
C25B C26B C27B 118.5(10) . .
C25B C26B H26B 120.8 . .
C27B C26B H26B 120.8 . .
C26B C27B C28B 120.2(9) . .
C26B C27B H27B 119.9 . .
C28B C27B H27B 119.9 . .
C27B C28B H28B 118.6 . .
C24B C30B H30D 109.5 . .
C24B C30B H30E 109.5 . .
H30D C30B H30E 109.5 . .
C24B C30B H30F 109.5 . .
H30D C30B H30F 109.5 . .
H30E C30B H30F 109.5 . .

loop_
_geom_bond_atom_site_label_1
_geom_bond_atom_site_label_2
_geom_bond_distance
_geom_bond_site_symmetry_2
C1 C2A 1.370(3) .
C1 C2 1.385(3) .
C1 Ni1 1.865(2) .
C2 F2 1.334(3) .
C2 C3 1.358(4) .
C2A F2A 1.321(5) .
C2A C5 1.350(4) .
C3 F3 1.341(3) .
C3 C4 1.364(4) .
C4 F4 1.350(3) .
C4 C5 1.365(4) .
C5 F5 1.338(3) .
C6 C11 1.535(2) .
C6 C7 1.543(2) .
C6 P1 1.8526(17) .
C6 H6 1.0000 .
C7 C8 1.526(3) .
C7 H7A 0.9900 .
C7 H7B 0.9900 .
C8 C9 1.521(3) .
C8 H8A 0.9900 .
C8 H8B 0.9900 .
C9 C10 1.527(3) .
C9 H9A 0.9900 .
C9 H9B 0.9900 .
C10 C11 1.531(2) .
C10 H10A 0.9900 .
C10 H10B 0.9900 .
C11 H11A 0.9900 .
C11 H11B 0.9900 .
C12 C17 1.535(3) .
C12 C13 1.535(2) .
C12 P1 1.8460(19) .
C12 H12 1.0000 .
C13 C14 1.534(3) .
C13 H13A 0.9900 .
C13 H13B 0.9900 .
C14 C15 1.512(3) .
C14 H14A 0.9900 .
C14 H14B 0.9900 .
C15 C16 1.524(3) .
C15 H15A 0.9900 .
C15 H15B 0.9900 .
C16 C17 1.534(3) .
C16 H16A 0.9900 .
C16 H16B 0.9900 .
C17 H17A 0.9900 .
C17 H17B 0.9900 .
C18 C19 1.532(2) .
C18 C23 1.544(2) .
C18 P1 1.8556(17) .
C18 H18 1.0000 .
C19 C20 1.531(2) .
C19 H19A 0.9900 .
C19 H19B 0.9900 .
C20 C21 1.523(3) .
C20 H20A 0.9900 .
C20 H20B 0.9900 .
C21 C22 1.525(3) .
C21 H21A 0.9900 .
C21 H21B 0.9900 .
C22 C23 1.531(2) .
C22 H22A 0.9900 .
C22 H22B 0.9900 .
C23 H23A 0.9900 .
C23 H23B 0.9900 .
F1 Ni1 1.8518(15) .
Ni1 P1 2.2300(4) 4_655
Ni1 P1 2.2300(4) .
C24A C29A 1.302(6) .
C24A C25A 1.386(7) .
C24A C30A 1.522(9) .
C25A C26A 1.379(8) .
C25A H25A 0.9500 .
C26A C27A 1.359(10) .
C26A H26A 0.9500 .
C27A C28A 1.372(8) .
C27A H27A 0.9500 .
C28A C29A 1.400(7) .
C28A H28A 0.9500 .
C29A H29A 0.9500 .
C30A H30A 0.9800 .
C30A H30B 0.9800 .
C30A H30C 0.9800 .
C24B C25B 1.402(10) .
C24B C30B 1.492(12) .
C25B C26B 1.376(10) .
C25B H25B 0.9500 .
C26B C27B 1.387(10) .
C26B H26B 0.9500 .
C27B C28B 1.410(10) .
C27B H27B 0.9500 .
C28B H28B 0.9500 .
C30B H30D 0.9800 .
C30B H30E 0.9800 .
C30B H30F 0.9800 .

loop_
_geom_torsion_atom_site_label_1
_geom_torsion_atom_site_label_2
_geom_torsion_atom_site_label_3
_geom_torsion_atom_site_label_4
_geom_torsion
_geom_torsion_site_symmetry_4
C2A C1 C2 F2 180.0 .
Ni1 C1 C2 F2 0.0 .
C2A C1 C2 C3 0.0 .
Ni1 C1 C2 C3 180.0 .
C2 C1 C2A F2A 180.0 .
Ni1 C1 C2A F2A 0.0 .
C2 C1 C2A C5 0.0 .
Ni1 C1 C2A C5 180.0 .
F2 C2 C3 F3 0.0 .
C1 C2 C3 F3 180.0 .
F2 C2 C3 C4 180.0 .
C1 C2 C3 C4 0.0 .
F3 C3 C4 F4 0.0 .
C2 C3 C4 F4 180.0 .
F3 C3 C4 C5 180.0 .
C2 C3 C4 C5 0.0 .
F2A C2A C5 F5 0.0 .
C1 C2A C5 F5 180.0 .
F2A C2A C5 C4 180.0 .
C1 C2A C5 C4 0.0 .
F4 C4 C5 F5 0.0 .
C3 C4 C5 F5 180.0 .
F4 C4 C5 C2A 180.0 .
C3 C4 C5 C2A 0.0 .
C11 C6 C7 C8 -58.28(19) .
P1 C6 C7 C8 175.98(13) .
C6 C7 C8 C9 58.0(2) .
C7 C8 C9 C10 -55.9(2) .
C8 C9 C10 C11 55.3(2) .
C9 C10 C11 C6 -56.6(2) .
C7 C6 C11 C10 57.4(2) .
P1 C6 C11 C10 -178.39(13) .
C17 C12 C13 C14 -57.6(2) .
P1 C12 C13 C14 170.04(13) .
C12 C13 C14 C15 56.8(2) .
C13 C14 C15 C16 -56.0(2) .
C14 C15 C16 C17 55.5(2) .
C15 C16 C17 C12 -55.6(2) .
C13 C12 C17 C16 57.0(2) .
P1 C12 C17 C16 -171.89(13) .
C23 C18 C19 C20 -59.93(19) .
P1 C18 C19 C20 168.28(13) .
C18 C19 C20 C21 58.7(2) .
C19 C20 C21 C22 -56.0(2) .
C20 C21 C22 C23 54.7(2) .
C21 C22 C23 C18 -56.5(2) .
C19 C18 C23 C22 59.31(18) .
P1 C18 C23 C22 -165.76(12) .
C2A C1 Ni1 P1 -86.552(15) 4_655
C2 C1 Ni1 P1 93.448(15) 4_655
C2A C1 Ni1 P1 86.553(15) .
C2 C1 Ni1 P1 -93.447(15) .
C17 C12 P1 C6 59.57(15) .
C13 C12 P1 C6 -170.31(13) .
C17 C12 P1 C18 -50.90(15) .
C13 C12 P1 C18 79.22(14) .
C17 C12 P1 Ni1 177.59(11) .
C13 C12 P1 Ni1 -52.29(14) .
C11 C6 P1 C12 54.80(14) .
C7 C6 P1 C12 178.32(12) .
C11 C6 P1 C18 170.89(12) .
C7 C6 P1 C18 -65.60(13) .
C11 C6 P1 Ni1 -62.74(13) .
C7 C6 P1 Ni1 60.78(13) .
C19 C18 P1 C12 80.14(15) .
C23 C18 P1 C12 -50.04(14) .
C19 C18 P1 C6 -30.49(15) .
C23 C18 P1 C6 -160.67(12) .
C19 C18 P1 Ni1 -152.36(12) .
C23 C18 P1 Ni1 77.45(12) .
F1 Ni1 P1 C12 -41.91(8) .
C1 Ni1 P1 C12 134.04(10) .
F1 Ni1 P1 C6 71.78(8) .
C1 Ni1 P1 C6 -112.26(10) .
F1 Ni1 P1 C18 -170.07(8) .
C1 Ni1 P1 C18 5.88(10) .
C29A C24A C25A C26A 0.000(4) .
C30A C24A C25A C26A 180.000(3) .
C24A C25A C26A C27A 0.000(3) .
C25A C26A C27A C28A 0.000(3) .
C26A C27A C28A C29A 0.000(3) .
C25A C24A C29A C28A 0.000(2) .
C30A C24A C29A C28A 180.000(2) .
C27A C28A C29A C24A 0.000(3) .
C30B C24B C25B C26B 180.000(4) .
C24B C25B C26B C27B 0.000(5) .
C25B C26B C27B C28B 0.000(4) .
